data_7205933
loop_
_publ_author_name
'Guo, Yanhui'
'Gu, Qinfen'
'Guo, Zaiping'
'Mao, Jianfeng'
'Liu, Huakun'
'Dou, Shixue'
'Yu, Xuebin'

_publ_section_title
;
 A GBH/LiBH4 coordination system with favorable dehydrogenation
;
_journal_issue 20
_journal_name_full 'Journal of Materials Chemistry'
_journal_page_first 7138
_journal_paper_doi 10.1039/c0jm04485g
_journal_volume 21
_journal_year 2011
_chemical_formula_sum 'C4 H56 B8 Li4 N12'
_chemical_formula_weight 386.819
_space_group_IT_number 7
_symmetry_space_group_name_Hall 'P -2ya'
_symmetry_space_group_name_H-M 'P 1 a 1'
_cell_angle_alpha 90
_cell_angle_beta 108.51847(64)
_cell_angle_gamma 90
_cell_formula_units_Z 2
_cell_length_a 17.21110(16)
_cell_length_b 6.750071(64)
_cell_length_c 13.23655(12)
_cell_measurement_temperature 298
_cell_volume 1458.15(2)
_diffrn_ambient_temperature 298
_diffrn_measurement_device_type Mythen
_diffrn_radiation_type synchrotron
_diffrn_radiation_wavelength 1.30419
_diffrn_source synchrotron
_pd_meas_2theta_range_max 45.000
_pd_meas_2theta_range_min 5.000
_pd_proc_ls_prof_R_factor 0.031
_pd_proc_ls_prof_wR_factor 0.036
_refine_ls_goodness_of_fit_all 1.948
_refine_ls_R_factor_all 0.026
_cod_data_source_file c0jm04485g.txt
_cod_data_source_block LiCN3B2H14
_cod_original_cell_volume 1458.148(24)
_cod_original_sg_symbol_H-M P1a1
_cod_database_code 7205933

loop_
_symmetry_equiv_pos_as_xyz
'x, y, z'
'x+1/2, -y, z'

loop_
_atom_site_aniso_label
_atom_site_aniso_U_11
_atom_site_aniso_U_22
_atom_site_aniso_U_33
_atom_site_aniso_U_12
_atom_site_aniso_U_13
_atom_site_aniso_U_23
_atom_site_aniso_type_symbol
? ? ? ? ? ? ? ?

loop_
_atom_site_label
_atom_site_type_symbol
_atom_site_symmetry_multiplicity
_atom_site_fract_x
_atom_site_fract_y
_atom_site_fract_z
_atom_site_occupancy
_atom_site_B_iso_or_equiv
Li1 Li 2 0.3942(19) 0.4436(58) 0.5683(26) 1 1.00(24)
Li2 Li 2 0.3991(18) 0.5818(34) 0.0901(27) 1 1.00(24)
Li3 Li 2 0.2159(25) 0.0960(35) 0.8655(22) 1 1.00(24)
Li4 Li 2 0.6626(18) 0.9749(38) 0.2895(19) 1 1.00(24)
B21 B 2 0.6100(5) 0.6794(9) 0.9269(5) 1 1.00(24)
H21a H 2 0.5386355 0.6419748 0.8987877 1 1.00(24)
H21b H 2 0.6320809 0.696812 1.020136 1 1.00(24)
H21c H 2 0.6430479 0.5518188 0.8980892 1 1.00(24)
H21d H 2 0.6211025 0.8288368 0.8879565 1 1.00(24)
B22 B 2 0.5687(6) 0.7254(6) 0.2312(2) 1 1.00(24)
H22a H 2 0.5025822 0.6527566 0.2132406 1 1.00(24)
H22b H 2 0.5742384 0.7843335 0.1501123 1 1.00(24)
H22c H 2 0.5747754 0.8500301 0.2936816 1 1.00(24)
H22d H 2 0.6196315 0.6054751 0.266623 1 1.00(24)
B23 B 2 0.1022(8) 0.7668(5) 0.4138(4) 1 1.00(24)
H23a H 2 0.1044107 0.8244476 0.3295657 1 1.00(24)
H23b H 2 0.1340473 0.8870309 0.4780072 1 1.00(24)
H23c H 2 0.03408846 0.7405878 0.4066379 1 1.00(24)
H23d H 2 0.1382356 0.6165567 0.4354869 1 1.00(24)
B24 B 2 0.2477(5) 0.7184(1) 0.2817(8) 1 1.00(24)
H24a H 2 0.214602 0.8706826 0.2475984 1 1.00(24)
H24b H 2 0.3158584 0.7285507 0.2813307 1 1.00(24)
H24c H 2 0.2428644 0.6965368 0.3665341 1 1.00(24)
H24d H 2 0.2145491 0.586416 0.2271014 1 1.00(24)
B25 B 2 0.5660(4) 0.2523(1) 0.7150(2) 1 1.00(24)
H25a H 2 0.6017395 0.4057337 0.7377096 1 1.00(24)
H25b H 2 0.5814386 0.1860307 0.6414307 1 1.00(24)
H25c H 2 0.5867882 0.1508524 0.7896058 1 1.00(24)
H25d H 2 0.4950838 0.2795952 0.6917729 1 1.00(24)
B26 B 2 0.2674(9) 0.2352(4) 0.4490(2) 1 1.00(24)
H26a H 2 0.2877626 0.2592879 0.5430769 1 1.00(24)
H26b H 2 0.2286119 0.3737042 0.4082785 1 1.00(24)
H26c H 2 0.3265569 0.2149294 0.4256555 1 1.00(24)
H26d H 2 0.2270512 0.09170387 0.4256621 1 1.00(24)
B27 B 2 0.7843(1) 0.2645(3) 0.9226(6) 1 1.00(24)
H27a H 2 0.8486121 0.228991 0.9880433 1 1.00(24)
H27b H 2 0.7967034 0.3004344 0.8421821 1 1.00(24)
H27c H 2 0.7423074 0.127586 0.9166907 1 1.00(24)
H27d H 2 0.7541406 0.4029145 0.9492015 1 1.00(24)
B28 B 2 0.7410(8) 0.7263(8) 0.7510(1) 1 1.00(24)
H28a H 2 0.7235272 0.6116643 0.8087931 1 1.00(24)
H28b H 2 0.8104326 0.7691283 0.7901334 1 1.00(24)
H28c H 2 0.727859 0.6506921 0.6685193 1 1.00(24)
H28d H 2 0.7004739 0.8694803 0.7414786 1 1.00(24)
C1 C 2 0.4883(8) 0.7549(7) 0.5035(6) 1 3.00(21)
N1a N 2 0.4475769 0.9204482 0.4788525 1 3.00(21)
H1a H 2 0.3974668 0.9188985 0.4382659 1 3.00(21)
H1b H 2 0.4030011 0.5856424 0.4260662 1 3.00(21)
N1b N 2 0.4531115 0.5871722 0.4666521 1 3.00(21)
H1c H 2 0.4708296 1.031055 0.5031839 1 3.00(21)
H1d H 2 0.4800122 0.4781067 0.4829419 1 3.00(21)
N1c N 2 0.564476 0.7573321 0.5651929 1 3.00(21)
H1e H 2 0.5851332 0.6494992 0.5764971 1 3.00(21)
H1f H 2 0.5815256 0.8663311 0.5844293 1 3.00(21)
C2 C 2 0.8519(2) 0.2488(5) 0.6830(2) 1 3.00(21)
N2a N 2 0.8925493 0.08236655 0.7011399 1 3.00(21)
H2a H 2 0.8746828 -0.01804682 0.6605032 1 3.00(21)
H2b H 2 0.7663235 0.162339 0.5625845 1 3.00(21)
N2b N 2 0.7841835 0.2627632 0.6032153 1 3.00(21)
H2c H 2 0.9372022 0.07316676 0.7537467 1 3.00(21)
H2d H 2 0.7574093 0.3724681 0.5912772 1 3.00(21)
N2c N 2 0.879057 0.4012723 0.7447301 1 3.00(21)
H2e H 2 0.8505284 0.4977422 0.7281667 1 3.00(21)
H2f H 2 0.9210297 0.3803611 0.7918718 1 3.00(21)
C3 C 2 0.8655(5) 0.7629(9) 0.1849(9) 1 3.00(21)
N3a N 2 0.7878865 0.7542651 0.1300151 1 3.00(21)
H3a H 2 0.7622384 0.6433231 0.1229805 1 3.00(21)
H3b H 2 0.878612 0.4923418 0.2222545 1 3.00(21)
N3b N 2 0.9042672 0.6032748 0.229295 1 3.00(21)
H3c H 2 0.7623685 0.8595426 0.1008178 1 3.00(21)
H3d H 2 0.955459 0.6090302 0.265536 1 3.00(21)
N3c N 2 0.9044963 0.93145 0.1956795 1 3.00(21)
H3e H 2 0.9520069 0.9240804 0.2306228 1 3.00(21)
H3f H 2 0.8762853 1.022301 0.1660295 1 3.00(21)
C4 C 2 0.9969(8) 0.7936(8) 0.9969(6) 1 3.00(21)
N4a N 2 1.03606 0.9253121 0.9593522 1 3.00(21)
H4a H 2 1.088692 0.9250178 0.9795511 1 3.00(21)
H4b H 2 1.090469 0.6611916 1.085319 1 3.00(21)
N4b N 2 1.037836 0.6614701 1.065127 1 3.00(21)
H4c H 2 1.009135 1.012408 0.9143861 1 3.00(21)
H4d H 2 1.012083 0.5746604 1.08988 1 3.00(21)
N4c N 2 0.9170715 0.7940553 0.9662367 1 3.00(21)
H4e H 2 0.8978436 0.7083371 0.9930447 1 3.00(21)
H4f H 2 0.8966948 0.879995 0.9242295 1 3.00(21)
